data_2236993
loop_
_publ_author_name
'Silambarasan, V.'
'Srinivasan, T.'
'Sivasakthikumaran, R.'
'Mohanakrishnan, A. K.'
'Velmurugan, D.'

_publ_section_title
;
 9-(4-Methoxyphenyl)anthracene
;
_journal_coeditor_code PV2599
_journal_issue 12
_journal_name_full 'Acta Crystallographica Section E'
_journal_page_first o3410
_journal_paper_doi 10.1107/S1600536812047149
_journal_volume 68
_journal_year 2012
_chemical_formula_iupac 'C21 H16 O'
_chemical_formula_moiety 'C21 H16 O'
_chemical_formula_sum 'C21 H16 O'
_chemical_formula_weight 284.34
_chemical_name_common
;
9-(4-Methoxyphenyl)anthracene
;
_chemical_name_systematic
;
9-(4-Methoxyphenyl)anthracene
;
_space_group_IT_number 14
_symmetry_cell_setting monoclinic
_symmetry_space_group_name_Hall '-P 2ybc'
_symmetry_space_group_name_H-M 'P 1 21/c 1'
_atom_sites_solution_hydrogens geom
_atom_sites_solution_primary direct
_atom_sites_solution_secondary difmap
_audit_creation_method SHELXL-97
_cell_angle_alpha 90.00
_cell_angle_beta 99.219(2)
_cell_angle_gamma 90.00
_cell_formula_units_Z 4
_cell_length_a 13.5539(5)
_cell_length_b 15.0626(5)
_cell_length_c 7.6130(2)
_cell_measurement_reflns_used 3806
_cell_measurement_temperature 293(2)
_cell_measurement_theta_max 28.34
_cell_measurement_theta_min 2.04
_cell_volume 1534.17(9)
_computing_cell_refinement 'SAINT (Bruker, 2008)'
_computing_data_collection 'APEX2 (Bruker, 2008)'
_computing_data_reduction 'SAINT (Bruker, 2008)'
_computing_molecular_graphics 'ORTEP-3 (Farrugia, 2012)'
_computing_publication_material 'SHELXL97 (Sheldrick, 2008) and PLATON (Spek, 2009)'
_computing_structure_refinement 'SHELXL97 (Sheldrick, 2008)'
_computing_structure_solution 'SHELXS97 (Sheldrick, 2008)'
_diffrn_ambient_temperature 293(2)
_diffrn_measured_fraction_theta_full 0.997
_diffrn_measured_fraction_theta_max 0.997
_diffrn_measurement_device_type 'Bruker SMART APEXII area-detector diffractometer'
_diffrn_measurement_method '\w and \f scans'
_diffrn_radiation_monochromator graphite
_diffrn_radiation_source 'fine-focus sealed tube'
_diffrn_radiation_type MoK\a
_diffrn_radiation_wavelength 0.71073
_diffrn_reflns_av_R_equivalents 0.0326
_diffrn_reflns_av_sigmaI/netI 0.0314
_diffrn_reflns_limit_h_max 16
_diffrn_reflns_limit_h_min -18
_diffrn_reflns_limit_k_max 19
_diffrn_reflns_limit_k_min -19
_diffrn_reflns_limit_l_max 10
_diffrn_reflns_limit_l_min -10
_diffrn_reflns_number 14917
_diffrn_reflns_theta_full 28.34
_diffrn_reflns_theta_max 28.3
_diffrn_reflns_theta_min 2.0
_diffrn_standards_number 0
_exptl_absorpt_coefficient_mu 0.074
_exptl_absorpt_correction_T_max 0.985
_exptl_absorpt_correction_T_min 0.981
_exptl_absorpt_correction_type multi-scan
_exptl_absorpt_process_details '(SADABS; Bruker, 2008)'
_exptl_crystal_colour Colourless
_exptl_crystal_density_diffrn 1.231
_exptl_crystal_density_method 'not measured'
_exptl_crystal_description Block
_exptl_crystal_F_000 600
_exptl_crystal_size_max 0.20
_exptl_crystal_size_mid 0.20
_exptl_crystal_size_min 0.20
_refine_diff_density_max 0.143
_refine_diff_density_min -0.123
_refine_ls_extinction_coef 0.019(2)
_refine_ls_extinction_expression Fc^*^=kFc[1+0.001xFc^2^\l^3^/sin(2\q)]^-1/4^
_refine_ls_extinction_method SHELXL
_refine_ls_goodness_of_fit_ref 1.020
_refine_ls_hydrogen_treatment constr
_refine_ls_matrix_type full
_refine_ls_number_parameters 201
_refine_ls_number_reflns 3806
_refine_ls_number_restraints 0
_refine_ls_restrained_S_all 1.020
_refine_ls_R_factor_all 0.0838
_refine_ls_R_factor_gt 0.0451
_refine_ls_shift/su_max 0.000
_refine_ls_shift/su_mean 0.000
_refine_ls_structure_factor_coef Fsqd
_refine_ls_weighting_details 'calc w=1/[\s^2^(Fo^2^)+(0.0556P)^2^+0.1555P] where P=(Fo^2^+2Fc^2^)/3'
_refine_ls_weighting_scheme calc
_refine_ls_wR_factor_gt 0.1100
_refine_ls_wR_factor_ref 0.1297
_reflns_number_gt 2317
_reflns_number_total 3806
_reflns_threshold_expression >2sigma(I)
_cod_data_source_file pv2599.cif
_cod_data_source_block I
_cod_original_sg_symbol_H-M 'P 21/c'
_cod_database_code 2236993
_cod_database_fobs_code 2236993

loop_
_symmetry_equiv_pos_as_xyz
'x, y, z'
'-x, y+1/2, -z+1/2'
'-x, -y, -z'
'x, -y-1/2, z-1/2'

loop_
_atom_site_type_symbol
_atom_site_label
_atom_site_fract_x
_atom_site_fract_y
_atom_site_fract_z
_atom_site_U_iso_or_equiv
_atom_site_adp_type
_atom_site_calc_flag
_atom_site_refinement_flags
_atom_site_occupancy
_atom_site_symmetry_multiplicity
O O1 0.84535(8) -0.16715(6) -0.12133(14) 0.0625(3) Uani d . 1 1
C C5 0.75001(9) 0.00335(9) 0.24854(16) 0.0444(3) Uani d . 1 1
C C8 0.71622(11) 0.06367(9) 0.38283(16) 0.0469(3) Uani d . 1 1
C C4 0.73498(10) -0.08803(9) 0.25059(19) 0.0513(4) Uani d . 1 1
H H4 0.7022 -0.1127 0.3373 0.062 Uiso calc R 1 1
C C6 0.79836(11) 0.03687(9) 0.11597(18) 0.0543(4) Uani d . 1 1
H H6 0.8091 0.0978 0.1112 0.065 Uiso calc R 1 1
C C2 0.81595(9) -0.10761(9) -0.00379(17) 0.0471(3) Uani d . 1 1
C C17 0.78712(11) 0.10166(9) 0.51685(17) 0.0484(3) Uani d . 1 1
C C9 0.61419(11) 0.08466(10) 0.37219(18) 0.0542(4) Uani d . 1 1
C C3 0.76772(11) -0.14246(9) 0.12656(19) 0.0526(4) Uani d . 1 1
H H3 0.7572 -0.2034 0.1309 0.063 Uiso calc R 1 1
C C16 0.75482(13) 0.16124(9) 0.64257(18) 0.0571(4) Uani d . 1 1
C C18 0.89164(11) 0.08456(10) 0.53287(18) 0.0553(4) Uani d . 1 1
H H18 0.9144 0.0464 0.4521 0.066 Uiso calc R 1 1
C C14 0.58323(13) 0.14597(11) 0.4959(2) 0.0633(4) Uani d . 1 1
C C7 0.83127(11) -0.01703(9) -0.00955(18) 0.0535(4) Uani d . 1 1
H H7 0.8635 0.0074 -0.0972 0.064 Uiso calc R 1 1
C C19 0.95862(14) 0.12230(11) 0.6623(2) 0.0687(5) Uani d . 1 1
H H19 1.0264 0.1101 0.6690 0.082 Uiso calc R 1 1
C C15 0.65393(14) 0.18180(10) 0.6282(2) 0.0681(5) Uani d . 1 1
H H15 0.6333 0.2208 0.7099 0.082 Uiso calc R 1 1
C C21 0.82821(16) 0.19878(11) 0.7773(2) 0.0730(5) Uani d . 1 1
H H21 0.8080 0.2371 0.8605 0.088 Uiso calc R 1 1
C C10 0.53910(12) 0.04832(12) 0.2391(2) 0.0710(5) Uani d . 1 1
H H10 0.5573 0.0077 0.1581 0.085 Uiso calc R 1 1
C C20 0.92599(16) 0.18010(12) 0.7871(2) 0.0772(5) Uani d . 1 1
H H20 0.9723 0.2054 0.8765 0.093 Uiso calc R 1 1
C C1 0.89552(14) -0.13330(12) -0.2567(2) 0.0788(5) Uani d . 1 1
H H1A 0.8533 -0.0912 -0.3275 0.118 Uiso calc R 1 1
H H1B 0.9110 -0.1812 -0.3309 0.118 Uiso calc R 1 1
H H1C 0.9562 -0.1046 -0.2035 0.118 Uiso calc R 1 1
C C13 0.47972(16) 0.16896(14) 0.4771(3) 0.0847(6) Uani d . 1 1
H H13 0.4587 0.2095 0.5555 0.102 Uiso calc R 1 1
C C11 0.44201(14) 0.07163(15) 0.2281(3) 0.0893(6) Uani d . 1 1
H H11 0.3945 0.0468 0.1402 0.107 Uiso calc R 1 1
C C12 0.41231(16) 0.13311(17) 0.3484(3) 0.0960(7) Uani d . 1 1
H H12 0.3454 0.1491 0.3386 0.115 Uiso calc R 1 1

loop_
_atom_site_aniso_label
_atom_site_aniso_U_11
_atom_site_aniso_U_22
_atom_site_aniso_U_33
_atom_site_aniso_U_12
_atom_site_aniso_U_13
_atom_site_aniso_U_23
O1 0.0721(7) 0.0500(6) 0.0713(7) 0.0036(5) 0.0293(6) -0.0138(5)
C5 0.0457(7) 0.0464(7) 0.0423(6) 0.0033(6) 0.0101(6) -0.0003(6)
C8 0.0587(9) 0.0420(7) 0.0433(7) 0.0043(6) 0.0183(6) 0.0026(6)
C4 0.0539(8) 0.0488(8) 0.0546(8) -0.0021(6) 0.0190(7) 0.0041(6)
C6 0.0739(10) 0.0397(7) 0.0537(8) -0.0032(7) 0.0235(7) -0.0027(6)
C2 0.0444(7) 0.0456(7) 0.0526(7) 0.0043(6) 0.0112(6) -0.0073(6)
C17 0.0664(9) 0.0384(7) 0.0439(7) -0.0020(6) 0.0198(6) 0.0027(6)
C9 0.0628(9) 0.0552(9) 0.0485(7) 0.0108(7) 0.0207(7) 0.0060(7)
C3 0.0572(9) 0.0384(7) 0.0645(9) -0.0013(6) 0.0169(7) -0.0005(6)
C16 0.0865(11) 0.0409(7) 0.0494(8) -0.0037(7) 0.0269(8) -0.0005(6)
C18 0.0656(10) 0.0521(8) 0.0504(8) -0.0068(7) 0.0163(7) -0.0022(7)
C14 0.0776(11) 0.0613(10) 0.0580(9) 0.0177(8) 0.0322(8) 0.0073(8)
C7 0.0692(10) 0.0459(8) 0.0507(7) -0.0032(7) 0.0258(7) -0.0015(6)
C19 0.0736(11) 0.0719(11) 0.0605(9) -0.0202(9) 0.0111(8) -0.0043(8)
C15 0.1015(14) 0.0520(9) 0.0599(9) 0.0122(9) 0.0405(9) -0.0029(7)
C21 0.1192(16) 0.0489(9) 0.0561(9) -0.0182(10) 0.0303(10) -0.0120(7)
C10 0.0626(10) 0.0904(13) 0.0613(9) 0.0193(9) 0.0136(8) -0.0032(9)
C20 0.1028(15) 0.0692(11) 0.0601(10) -0.0349(11) 0.0147(10) -0.0097(8)
C1 0.0935(13) 0.0728(12) 0.0811(11) -0.0002(10) 0.0480(10) -0.0192(10)
C13 0.0924(14) 0.0910(14) 0.0807(12) 0.0338(11) 0.0441(11) 0.0065(11)
C11 0.0623(11) 0.1274(18) 0.0782(11) 0.0241(11) 0.0109(9) -0.0017(12)
C12 0.0735(13) 0.1313(19) 0.0882(14) 0.0398(13) 0.0287(12) 0.0091(14)

loop_
_atom_type_symbol
_atom_type_description
_atom_type_scat_dispersion_real
_atom_type_scat_dispersion_imag
_atom_type_scat_source
C C 0.0033 0.0016 'International Tables Vol C Tables 4.2.6.8 and 6.1.1.4'
H H 0.0000 0.0000 'International Tables Vol C Tables 4.2.6.8 and 6.1.1.4'
O O 0.0106 0.0060 'International Tables Vol C Tables 4.2.6.8 and 6.1.1.4'

loop_
_geom_angle_atom_site_label_1
_geom_angle_atom_site_label_2
_geom_angle_atom_site_label_3
_geom_angle
C2 O1 C1 117.58(11)
C6 C5 C4 117.14(12)
C6 C5 C8 120.68(12)
C4 C5 C8 122.17(11)
C17 C8 C9 120.07(12)
C17 C8 C5 119.69(12)
C9 C8 C5 120.21(13)
C3 C4 C5 121.16(12)
C3 C4 H4 119.4
C5 C4 H4 119.4
C7 C6 C5 122.23(13)
C7 C6 H6 118.9
C5 C6 H6 118.9
O1 C2 C3 116.26(12)
O1 C2 C7 124.36(12)
C3 C2 C7 119.38(12)
C8 C17 C18 122.87(12)
C8 C17 C16 119.58(13)
C18 C17 C16 117.54(13)
C8 C9 C10 122.52(13)
C8 C9 C14 119.77(14)
C10 C9 C14 117.70(14)
C4 C3 C2 120.65(13)
C4 C3 H3 119.7
C2 C3 H3 119.7
C15 C16 C21 122.17(15)
C15 C16 C17 119.34(15)
C21 C16 C17 118.48(15)
C19 C18 C17 121.86(14)
C19 C18 H18 119.1
C17 C18 H18 119.1
C15 C14 C9 119.31(14)
C15 C14 C13 122.16(16)
C9 C14 C13 118.53(17)
C6 C7 C2 119.44(12)
C6 C7 H7 120.3
C2 C7 H7 120.3
C18 C19 C20 120.22(17)
C18 C19 H19 119.9
C20 C19 H19 119.9
C14 C15 C16 121.90(14)
C14 C15 H15 119.1
C16 C15 H15 119.1
C20 C21 C16 121.62(16)
C20 C21 H21 119.2
C16 C21 H21 119.2
C11 C10 C9 121.45(17)
C11 C10 H10 119.3
C9 C10 H10 119.3
C21 C20 C19 120.27(16)
C21 C20 H20 119.9
C19 C20 H20 119.9
O1 C1 H1A 109.5
O1 C1 H1B 109.5
H1A C1 H1B 109.5
O1 C1 H1C 109.5
H1A C1 H1C 109.5
H1B C1 H1C 109.5
C12 C13 C14 121.20(17)
C12 C13 H13 119.4
C14 C13 H13 119.4
C10 C11 C12 120.5(2)
C10 C11 H11 119.7
C12 C11 H11 119.7
C13 C12 C11 120.56(18)
C13 C12 H12 119.7
C11 C12 H12 119.7

loop_
_geom_bond_atom_site_label_1
_geom_bond_atom_site_label_2
_geom_bond_distance
O1 C2 1.3704(15)
O1 C1 1.4176(18)
C5 C6 1.3838(17)
C5 C4 1.3919(18)
C5 C8 1.4935(17)
C8 C17 1.4063(19)
C8 C9 1.408(2)
C4 C3 1.3766(19)
C4 H4 0.9300
C6 C7 1.3813(18)
C6 H6 0.9300
C2 C3 1.3768(18)
C2 C7 1.3818(19)
C17 C18 1.426(2)
C17 C16 1.4309(19)
C9 C10 1.425(2)
C9 C14 1.429(2)
C3 H3 0.9300
C16 C15 1.389(2)
C16 C21 1.426(2)
C18 C19 1.353(2)
C18 H18 0.9300
C14 C15 1.384(2)
C14 C13 1.430(3)
C7 H7 0.9300
C19 C20 1.411(2)
C19 H19 0.9300
C15 H15 0.9300
C21 C20 1.345(3)
C21 H21 0.9300
C10 C11 1.352(2)
C10 H10 0.9300
C20 H20 0.9300
C1 H1A 0.9600
C1 H1B 0.9600
C1 H1C 0.9600
C13 C12 1.341(3)
C13 H13 0.9300
C11 C12 1.406(3)
C11 H11 0.9300
C12 H12 0.9300

loop_
_geom_hbond_atom_site_label_D
_geom_hbond_atom_site_label_H
_geom_hbond_atom_site_label_A
_geom_hbond_site_symmetry_A
_geom_hbond_distance_DH
_geom_hbond_distance_HA
_geom_hbond_distance_DA
_geom_hbond_angle_DHA
C7 H7 Cg4 1_554 0.93 2.77 3.566(2) 145
C11 H11 Cg1 3_655 0.93 2.87 3.724(2) 154
C19 H19 Cg1 3_756 0.93 2.94 3.772(2) 150
C21 H21 Cg4 4_555 0.93 2.88 3.711(2) 150

loop_
_geom_torsion_atom_site_label_1
_geom_torsion_atom_site_label_2
_geom_torsion_atom_site_label_3
_geom_torsion_atom_site_label_4
_geom_torsion
C6 C5 C8 C17 -72.83(17)
C4 C5 C8 C17 106.98(15)
C6 C5 C8 C9 105.19(16)
C4 C5 C8 C9 -74.99(17)
C6 C5 C4 C3 0.5(2)
C8 C5 C4 C3 -179.30(13)
C4 C5 C6 C7 -0.3(2)
C8 C5 C6 C7 179.51(13)
C1 O1 C2 C3 -179.79(13)
C1 O1 C2 C7 0.5(2)
C9 C8 C17 C18 -178.74(12)
C5 C8 C17 C18 -0.71(19)
C9 C8 C17 C16 0.35(19)
C5 C8 C17 C16 178.38(11)
C17 C8 C9 C10 179.89(13)
C5 C8 C9 C10 1.9(2)
C17 C8 C9 C14 1.2(2)
C5 C8 C9 C14 -176.82(12)
C5 C4 C3 C2 -0.3(2)
O1 C2 C3 C4 -179.78(13)
C7 C2 C3 C4 -0.1(2)
C8 C17 C16 C15 -1.1(2)
C18 C17 C16 C15 178.03(13)
C8 C17 C16 C21 179.92(12)
C18 C17 C16 C21 -0.94(19)
C8 C17 C18 C19 179.58(13)
C16 C17 C18 C19 0.5(2)
C8 C9 C14 C15 -2.0(2)
C10 C9 C14 C15 179.23(14)
C8 C9 C14 C13 177.33(14)
C10 C9 C14 C13 -1.4(2)
C5 C6 C7 C2 -0.1(2)
O1 C2 C7 C6 179.96(13)
C3 C2 C7 C6 0.3(2)
C17 C18 C19 C20 0.3(2)
C9 C14 C15 C16 1.3(2)
C13 C14 C15 C16 -178.05(15)
C21 C16 C15 C14 179.21(14)
C17 C16 C15 C14 0.3(2)
C15 C16 C21 C20 -178.28(15)
C17 C16 C21 C20 0.7(2)
C8 C9 C10 C11 -177.86(16)
C14 C9 C10 C11 0.9(2)
C16 C21 C20 C19 0.1(3)
C18 C19 C20 C21 -0.6(2)
C15 C14 C13 C12 -179.66(18)
C9 C14 C13 C12 1.0(3)
C9 C10 C11 C12 0.2(3)
C14 C13 C12 C11 0.0(3)
C10 C11 C12 C13 -0.6(3)

loop_
_cod_related_entry_id
_cod_related_entry_database
_cod_related_entry_code
1 ChemSpider 30658252
